data_1545699
loop_
_publ_author_name
'Nguyen, Andy Ich'
'Wang, Jianing'
'Levine, Daniel S.'
'Ziegler, Micah S.'
'Tilley, T. Don'

_publ_section_title
;
 Synthetic Control and Empirical Prediction of Redox Potentials for Co4O4
 Cubanes over a 1.4 V Range: Implications for Catalyst Design and
 Evaluation of High-Valent Intermediates in Water Oxidation
;
_journal_name_full 'Chem. Sci.'
_journal_paper_doi 10.1039/C7SC00627F
_journal_year 2017
_chemical_formula_moiety 'C40 H36 Co4 N8 O8, 2(C5 H5 N)'
_chemical_formula_sum 'C50 H46 Co4 N10 O8'
_chemical_formula_weight 1150.69
_chemical_name_common ain875
_space_group_crystal_system tetragonal
_space_group_IT_number 114
_space_group_name_Hall 'P -4 2n'
_space_group_name_H-M_alt 'P -4 21 c'
_symmetry_space_group_name_Hall 'P -4 2n'
_symmetry_space_group_name_H-M 'P -4 21 c'
_atom_sites_solution_hydrogens geom
_atom_sites_solution_primary iterative
_atom_sites_solution_secondary difmap
_audit_creation_method SHELXL-2014/7
_audit_update_record
;
2017-02-10 deposited with the CCDC.
2017-04-04 downloaded from the CCDC.
;
_cell_angle_alpha 90
_cell_angle_beta 90
_cell_angle_gamma 90
_cell_formula_units_Z 2
_cell_length_a 11.6403(3)
_cell_length_b 11.6403(3)
_cell_length_c 17.0402(6)
_cell_measurement_reflns_used 8580
_cell_measurement_temperature 100(2)
_cell_measurement_theta_max 25.71
_cell_measurement_theta_min 2.39
_cell_volume 2308.89(12)
_computing_cell_refinement 'Bruker SAINT'
_computing_data_collection 'Bruker APEX2'
_computing_data_reduction 'Bruker SAINT'
_computing_molecular_graphics ORTEP-32
_computing_publication_material WinGX
_computing_structure_refinement 'SHELXL-2014/7 (Sheldrick 2014)'
_computing_structure_solution SIR-92
_diffrn_ambient_temperature 100(2)
_diffrn_detector_area_resol_mean 8.366
_diffrn_measured_fraction_theta_full 0.999
_diffrn_measured_fraction_theta_max 0.998
_diffrn_measurement_device_type 'Bruker APEX-II CCD'
_diffrn_measurement_method 'phi and omega scans'
_diffrn_radiation_type MoK\a
_diffrn_radiation_wavelength 0.71073
_diffrn_reflns_av_R_equivalents 0.0224
_diffrn_reflns_av_unetI/netI 0.0249
_diffrn_reflns_Laue_measured_fraction_full 0.999
_diffrn_reflns_Laue_measured_fraction_max 0.998
_diffrn_reflns_limit_h_max 13
_diffrn_reflns_limit_h_min -14
_diffrn_reflns_limit_k_max 10
_diffrn_reflns_limit_k_min -14
_diffrn_reflns_limit_l_max 11
_diffrn_reflns_limit_l_min -20
_diffrn_reflns_number 8576
_diffrn_reflns_point_group_measured_fraction_full 0.965
_diffrn_reflns_point_group_measured_fraction_max 0.964
_diffrn_reflns_theta_full 25.000
_diffrn_reflns_theta_max 25.706
_diffrn_reflns_theta_min 2.119
_diffrn_source 'microfocus sealed tube'
_exptl_absorpt_coefficient_mu 1.481
_exptl_absorpt_correction_T_max 0.7453
_exptl_absorpt_correction_T_min 0.6543
_exptl_absorpt_correction_type multi-scan
_exptl_absorpt_process_details SADABS
_exptl_crystal_colour black
_exptl_crystal_density_diffrn 1.655
_exptl_crystal_description block
_exptl_crystal_F_000 1176
_exptl_crystal_size_max 0.100
_exptl_crystal_size_mid 0.100
_exptl_crystal_size_min 0.100
_refine_diff_density_max 0.446
_refine_diff_density_min -0.257
_refine_diff_density_rms 0.054
_refine_ls_abs_structure_details
; 
 Flack x determined using 794 quotients [(I+)-(I-)]/[(I+)+(I-)] 
 (Parsons, Flack and Wagner, Acta Cryst. B69 (2013) 249-259). 
;
_refine_ls_abs_structure_Flack 0.002(10)
_refine_ls_extinction_method none
_refine_ls_goodness_of_fit_ref 1.094
_refine_ls_hydrogen_treatment constr
_refine_ls_matrix_type full
_refine_ls_number_parameters 164
_refine_ls_number_reflns 2126
_refine_ls_number_restraints 0
_refine_ls_restrained_S_all 1.094
_refine_ls_R_factor_all 0.0233
_refine_ls_R_factor_gt 0.0219
_refine_ls_shift/su_max 0.001
_refine_ls_shift/su_mean 0.000
_refine_ls_structure_factor_coef Fsqd
_refine_ls_weighting_details 'w=1/[\s^2^(Fo^2^)+(0.0241P)^2^+1.3367P] where P=(Fo^2^+2Fc^2^)/3'
_refine_ls_weighting_scheme calc
_refine_ls_wR_factor_gt 0.0577
_refine_ls_wR_factor_ref 0.0585
_reflns_Friedel_coverage 0.693
_reflns_Friedel_fraction_full 0.919
_reflns_Friedel_fraction_max 0.918
_reflns_number_gt 2031
_reflns_number_total 2126
_reflns_threshold_expression 'I > 2\s(I)'
_cod_data_source_file c7sc00627f2.cif
_cod_data_source_block shelx
_cod_original_cell_volume 2308.89(14)
_cod_database_code 1545699
_shelx_shelxl_version_number 2014/7
_shelx_space_group_comment
; 
The symmetry employed for this shelxl refinement is uniquely defined 
by the following loop, which should always be used as a source of 
symmetry information in preference to the above space-group names. 
They are only intended as comments. 
;
_shelx_estimated_absorpt_t_min 0.866
_shelx_estimated_absorpt_t_max 0.866

loop_
_space_group_symop_operation_xyz
'x, y, z'
'-x, -y, z'
'x+1/2, -y+1/2, -z+1/2'
'-x+1/2, y+1/2, -z+1/2'
'y+1/2, x+1/2, z+1/2'
'-y+1/2, -x+1/2, z+1/2'
'-y, x, -z'
'y, -x, -z'

loop_
_atom_site_label
_atom_site_type_symbol
_atom_site_fract_x
_atom_site_fract_y
_atom_site_fract_z
_atom_site_U_iso_or_equiv
_atom_site_adp_type
_atom_site_occupancy
_atom_site_site_symmetry_order
_atom_site_calc_flag
_atom_site_refinement_flags_posn
_atom_site_refinement_flags_adp
_atom_site_refinement_flags_occupancy
Co1 Co 0.50343(4) 0.62162(3) 0.55319(2) 0.00920(12) Uani 1 1 d . . .
O2 O 0.6271(2) 0.7308(2) 0.54179(17) 0.0124(6) Uani 1 1 d . . .
O1 O 0.60541(14) 0.4964(2) 0.55550(9) 0.0098(4) Uani 1 1 d . . .
N1 N 0.5029(3) 0.64047(18) 0.66783(12) 0.0118(4) Uani 1 1 d . . .
C1 C 0.5967(3) 0.6761(3) 0.7070(2) 0.0161(7) Uani 1 1 d . . .
H1 H 0.6671 0.6833 0.6792 0.019 Uiso 1 1 calc R U .
N2 N 0.3829(2) 0.7382(2) 0.5425(2) 0.0106(7) Uani 1 1 d . . .
C9 C 0.7991(3) 0.8056(3) 0.4946(2) 0.0154(6) Uani 1 1 d . . .
H9 H 0.7838 0.8763 0.5205 0.018 Uiso 1 1 calc R U .
N3 N 1.0000 0.5000 0.7508(2) 0.0274(8) Uani 1 2 d S T P
C8 C 0.7173(3) 0.7154(3) 0.4990(2) 0.0122(5) Uani 1 1 d . . .
C7 C 0.3108(3) 0.9228(3) 0.58377(18) 0.0159(7) Uani 1 1 d . . .
H7 H 0.3231 0.9933 0.6105 0.019 Uiso 1 1 calc R U .
C10 C 0.8994(3) 0.7930(3) 0.45405(19) 0.0164(7) Uani 1 1 d . . .
H10 H 0.9530 0.8545 0.4516 0.020 Uiso 1 1 calc R U .
C11 C 1.0000 0.5000 0.5872(3) 0.0342(11) Uani 1 2 d S T P
H11 H 1.0000 0.5000 0.5314 0.041 Uiso 1 2 calc R U P
C3 C 0.4929(4) 0.6918(3) 0.82682(16) 0.0216(6) Uani 1 1 d . . .
H3 H 0.4892 0.7112 0.8809 0.026 Uiso 1 1 calc R U .
C6 C 0.3942(3) 0.8397(3) 0.58085(18) 0.0141(6) Uani 1 1 d . . .
H6 H 0.4645 0.8542 0.6074 0.017 Uiso 1 1 calc R U .
C4 C 0.3968(3) 0.6522(3) 0.7876(2) 0.0207(7) Uani 1 1 d . . .
H4 H 0.3261 0.6424 0.8147 0.025 Uiso 1 1 calc R U .
C13 C 0.9029(3) 0.5112(4) 0.70928(19) 0.0280(8) Uani 1 1 d . . .
H13 H 0.8330 0.5204 0.7374 0.034 Uiso 1 1 calc R U .
C12 C 0.8977(3) 0.5104(4) 0.62816(19) 0.0307(8) Uani 1 1 d . . .
H12 H 0.8264 0.5167 0.6014 0.037 Uiso 1 1 calc R U .
C2 C 0.5945(3) 0.7024(3) 0.7856(2) 0.0204(8) Uani 1 1 d . . .
H2 H 0.6623 0.7277 0.8114 0.024 Uiso 1 1 calc R U .
C5 C 0.4050(3) 0.6271(3) 0.7083(2) 0.0160(7) Uani 1 1 d . . .
H5 H 0.3389 0.5994 0.6816 0.019 Uiso 1 1 calc R U .

loop_
_atom_site_aniso_label
_atom_site_aniso_U_11
_atom_site_aniso_U_22
_atom_site_aniso_U_33
_atom_site_aniso_U_23
_atom_site_aniso_U_13
_atom_site_aniso_U_12
Co1 0.00935(18) 0.00970(18) 0.00855(18) -0.00083(13) 0.0001(2) 0.0001(2)
O2 0.0124(11) 0.0118(10) 0.0130(16) -0.0013(10) 0.0020(10) -0.0008(9)
O1 0.0095(8) 0.0110(8) 0.0090(8) -0.0001(16) 0.0013(7) -0.0002(11)
N1 0.0136(10) 0.0092(10) 0.0127(10) -0.0013(8) -0.0001(15) 0.0030(15)
C1 0.0147(15) 0.0181(16) 0.0154(15) 0.0004(14) -0.0008(13) 0.0008(14)
N2 0.0116(13) 0.0118(12) 0.0085(18) 0.0002(12) 0.0005(12) 0.0011(11)
C9 0.0162(18) 0.0147(17) 0.0153(15) -0.0012(14) -0.0029(14) 0.0010(11)
N3 0.034(2) 0.027(2) 0.0207(17) 0.000 0.000 0.000(3)
C8 0.0135(17) 0.0143(17) 0.0089(11) 0.0039(14) -0.0014(14) 0.0021(11)
C7 0.0190(16) 0.0130(14) 0.0157(16) -0.0013(12) 0.0021(13) -0.0029(13)
C10 0.0134(14) 0.0176(15) 0.0181(16) 0.0033(13) -0.0033(13) -0.0050(13)
C11 0.056(3) 0.030(2) 0.017(2) 0.000 0.000 0.017(4)
C3 0.0289(17) 0.0253(15) 0.0105(12) -0.0016(11) -0.0007(18) 0.006(2)
C6 0.0161(15) 0.0136(14) 0.0126(15) 0.0018(12) 0.0013(12) -0.0017(13)
C4 0.0216(17) 0.0250(18) 0.0155(17) 0.0029(15) 0.0044(15) 0.0025(16)
C13 0.0350(18) 0.0256(19) 0.0234(15) -0.0004(19) 0.0014(14) 0.007(2)
C12 0.042(2) 0.0254(19) 0.0248(16) 0.0002(19) -0.0062(14) 0.009(2)
C2 0.0236(17) 0.0236(18) 0.0141(17) 0.0005(15) -0.0072(14) -0.0021(16)
C5 0.0128(15) 0.0180(16) 0.0172(17) -0.0014(14) -0.0006(13) 0.0019(14)

loop_
_atom_type_symbol
_atom_type_description
_atom_type_scat_dispersion_real
_atom_type_scat_dispersion_imag
_atom_type_scat_source
C C 0.0033 0.0016 'International Tables Vol C Tables 4.2.6.8 and 6.1.1.4'
H H 0.0000 0.0000 'International Tables Vol C Tables 4.2.6.8 and 6.1.1.4'
N N 0.0061 0.0033 'International Tables Vol C Tables 4.2.6.8 and 6.1.1.4'
O O 0.0106 0.0060 'International Tables Vol C Tables 4.2.6.8 and 6.1.1.4'
Co Co 0.3494 0.9721 'International Tables Vol C Tables 4.2.6.8 and 6.1.1.4'

loop_
_geom_angle_atom_site_label_1
_geom_angle_atom_site_label_2
_geom_angle_atom_site_label_3
_geom_angle
_geom_angle_site_symmetry_1
_geom_angle_site_symmetry_3
O1 Co1 O1 86.98(9) 7_656 2_665
O1 Co1 O1 86.64(8) 7_656 .
O1 Co1 O1 81.83(8) 2_665 .
O1 Co1 O2 88.03(11) 7_656 .
O1 Co1 O2 172.58(10) 2_665 .
O1 Co1 O2 92.40(10) . .
O1 Co1 N2 88.77(12) 7_656 .
O1 Co1 N2 91.46(11) 2_665 .
O1 Co1 N2 172.05(11) . .
O2 Co1 N2 93.93(8) . .
O1 Co1 N1 179.40(8) 7_656 .
O1 Co1 N1 93.39(10) 2_665 .
O1 Co1 N1 93.88(10) . .
O2 Co1 N1 91.64(12) . .
N2 Co1 N1 90.75(13) . .
O1 Co1 Co1 44.07(7) 7_656 7_656
O1 Co1 Co1 43.50(5) 2_665 7_656
O1 Co1 Co1 87.67(6) . 7_656
O2 Co1 Co1 132.04(9) . 7_656
N2 Co1 Co1 84.52(9) . 7_656
N1 Co1 Co1 136.23(10) . 7_656
O1 Co1 Co1 43.71(7) 7_656 8_566
O1 Co1 Co1 87.91(6) 2_665 8_566
O1 Co1 Co1 43.51(5) . 8_566
O2 Co1 Co1 84.69(8) . 8_566
N2 Co1 Co1 132.45(10) . 8_566
N1 Co1 Co1 136.76(9) . 8_566
Co1 Co1 Co1 63.238(14) 7_656 8_566
O1 Co1 Co1 84.19(5) 7_656 2_665
O1 Co1 Co1 41.09(7) 2_665 2_665
O1 Co1 Co1 40.78(6) . 2_665
O2 Co1 Co1 132.79(8) . 2_665
N2 Co1 Co1 132.21(8) . 2_665
N1 Co1 Co1 96.40(6) . 2_665
Co1 Co1 Co1 58.382(7) 7_656 2_665
Co1 Co1 Co1 58.382(7) 8_566 2_665
C8 O2 Co1 124.9(2) . .
Co1 O1 Co1 92.80(8) 8_566 2_665
Co1 O1 Co1 92.42(9) 8_566 .
Co1 O1 Co1 98.12(8) 2_665 .
C5 N1 C1 118.1(2) . .
C5 N1 Co1 120.0(3) . .
C1 N1 Co1 121.7(2) . .
N1 C1 C2 122.5(3) . .
N1 C1 H1 118.8 . .
C2 C1 H1 118.8 . .
C6 N2 C8 119.1(3) . 7_656
C6 N2 Co1 119.2(2) . .
C8 N2 Co1 121.6(2) 7_656 .
C10 C9 C8 121.4(4) . .
C10 C9 H9 119.3 . .
C8 C9 H9 119.3 . .
C13 N3 C13 116.3(4) 2_765 .
O2 C8 N2 123.6(2) . 8_566
O2 C8 C9 118.3(3) . .
N2 C8 C9 118.1(3) 8_566 .
C6 C7 C10 117.3(3) . 7_656
C6 C7 H7 121.3 . .
C10 C7 H7 121.3 7_656 .
C9 C10 C7 119.6(3) . 8_566
C9 C10 H10 120.2 . .
C7 C10 H10 120.2 8_566 .
C12 C11 C12 119.5(4) . 2_765
C12 C11 H11 120.3 . .
C12 C11 H11 120.3 2_765 .
C2 C3 C4 118.5(3) . .
C2 C3 H3 120.7 . .
C4 C3 H3 120.7 . .
N2 C6 C7 124.2(3) . .
N2 C6 H6 117.9 . .
C7 C6 H6 117.9 . .
C3 C4 C5 119.1(3) . .
C3 C4 H4 120.5 . .
C5 C4 H4 120.5 . .
N3 C13 C12 124.3(3) . .
N3 C13 H13 117.9 . .
C12 C13 H13 117.9 . .
C13 C12 C11 117.8(3) . .
C13 C12 H12 121.1 . .
C11 C12 H12 121.1 . .
C1 C2 C3 119.4(3) . .
C1 C2 H2 120.3 . .
C3 C2 H2 120.3 . .
N1 C5 C4 122.3(3) . .
N1 C5 H5 118.8 . .
C4 C5 H5 118.8 . .

loop_
_geom_bond_atom_site_label_1
_geom_bond_atom_site_label_2
_geom_bond_distance
_geom_bond_site_symmetry_2
Co1 O1 1.8616(17) 7_656
Co1 O1 1.869(2) 2_665
Co1 O1 1.881(2) .
Co1 O2 1.930(2) .
Co1 N2 1.961(3) .
Co1 N1 1.966(2) .
Co1 Co1 2.7014(5) 7_656
Co1 Co1 2.7014(5) 8_566
Co1 Co1 2.8325(7) 2_665
O2 C8 1.290(4) .
O1 Co1 1.8616(17) 8_566
O1 Co1 1.869(2) 2_665
N1 C5 1.341(5) .
N1 C1 1.344(5) .
C1 C2 1.375(5) .
C1 H1 0.9500 .
N2 C6 1.357(4) .
N2 C8 1.367(5) 7_656
C9 C10 1.365(5) .
C9 C8 1.420(4) .
C9 H9 0.9500 .
N3 C13 1.340(4) 2_765
N3 C13 1.340(4) .
C8 N2 1.367(5) 8_566
C7 C6 1.371(4) .
C7 C10 1.396(4) 7_656
C7 H7 0.9500 .
C10 C7 1.396(4) 8_566
C10 H10 0.9500 .
C11 C12 1.386(4) .
C11 C12 1.386(4) 2_765
C11 H11 0.9500 .
C3 C2 1.381(5) .
C3 C4 1.381(5) .
C3 H3 0.9500 .
C6 H6 0.9500 .
C4 C5 1.387(5) .
C4 H4 0.9500 .
C13 C12 1.384(4) .
C13 H13 0.9500 .
C12 H12 0.9500 .
C2 H2 0.9500 .
C5 H5 0.9500 .

loop_
_geom_torsion_atom_site_label_1
_geom_torsion_atom_site_label_2
_geom_torsion_atom_site_label_3
_geom_torsion_atom_site_label_4
_geom_torsion
_geom_torsion_site_symmetry_1
_geom_torsion_site_symmetry_4
O1 Co1 O1 Co1 8.17(7) 7_656 8_566
O1 Co1 O1 Co1 95.60(8) 2_665 8_566
O2 Co1 O1 Co1 -79.71(11) . 8_566
N1 Co1 O1 Co1 -171.52(11) . 8_566
Co1 Co1 O1 Co1 52.29(7) 7_656 8_566
Co1 Co1 O1 Co1 93.17(9) 2_665 8_566
O1 Co1 O1 Co1 -85.00(9) 7_656 2_665
O1 Co1 O1 Co1 2.43(10) 2_665 2_665
O2 Co1 O1 Co1 -172.88(10) . 2_665
N1 Co1 O1 Co1 95.31(11) . 2_665
Co1 Co1 O1 Co1 -40.88(6) 7_656 2_665
Co1 Co1 O1 Co1 -93.17(9) 8_566 2_665
C5 N1 C1 C2 -2.1(5) . .
Co1 N1 C1 C2 172.3(3) . .
Co1 O2 C8 N2 -1.8(6) . 8_566
Co1 O2 C8 C9 178.0(3) . .
C10 C9 C8 O2 176.4(3) . .
C10 C9 C8 N2 -3.8(6) . 8_566
C8 C9 C10 C7 -0.3(5) . 8_566
C8 N2 C6 C7 2.8(5) 7_656 .
Co1 N2 C6 C7 -173.5(2) . .
C10 C7 C6 N2 1.4(5) 7_656 .
C2 C3 C4 C5 -1.4(5) . .
C13 N3 C13 C12 0.8(4) 2_765 .
N3 C13 C12 C11 -1.6(7) . .
C12 C11 C12 C13 0.7(3) 2_765 .
N1 C1 C2 C3 0.3(5) . .
C4 C3 C2 C1 1.4(5) . .
C1 N1 C5 C4 2.2(5) . .
Co1 N1 C5 C4 -172.4(2) . .
C3 C4 C5 N1 -0.5(5) . .
